data_7215103
loop_
_publ_author_name
'Maity, Suman Kumar'
'Kumar, Ravi'
'Ambast, Deepak K. S.'
'Pal, Bipul'
'Haldar, Debasish'

_publ_section_title
;
 Self-assembly and nonlinear optical properties of a synthetic dipeptide
;
_journal_issue 41
_journal_name_full 'Journal of Materials Chemistry'
_journal_page_first 22198
_journal_paper_doi 10.1039/c2jm34338j
_journal_volume 22
_journal_year 2012
_chemical_formula_moiety 'C16 H21 N3 O6'
_chemical_formula_sum 'C16 H21 N3 O6'
_chemical_formula_weight 351.36
_chemical_name_systematic
;
?
;
_space_group_IT_number 2
_symmetry_cell_setting triclinic
_symmetry_space_group_name_Hall '-P 1'
_symmetry_space_group_name_H-M 'P -1'
_atom_sites_solution_hydrogens geom
_atom_sites_solution_primary direct
_atom_sites_solution_secondary difmap
_audit_creation_method SHELXL-97
_cell_angle_alpha 97.965(3)
_cell_angle_beta 110.138(3)
_cell_angle_gamma 111.785(3)
_cell_formula_units_Z 2
_cell_length_a 9.1882(18)
_cell_length_b 10.6127(17)
_cell_length_c 10.8720(17)
_cell_measurement_reflns_used 3145
_cell_measurement_temperature 100(2)
_cell_measurement_theta_max 25.84
_cell_measurement_theta_min 2.51
_cell_volume 880.1(3)
_computing_cell_refinement 'Bruker SMART'
_computing_data_collection 'Bruker SMART'
_computing_data_reduction 'Bruker SAINT'
_computing_molecular_graphics 'Bruker SHELXTL'
_computing_publication_material 'Bruker SHELXTL'
_computing_structure_refinement 'Bruker SHELXTL'
_computing_structure_solution 'Bruker SHELXTL'
_diffrn_ambient_temperature 100(2)
_diffrn_measured_fraction_theta_full 0.995
_diffrn_measured_fraction_theta_max 0.995
_diffrn_measurement_device_type 'CCD area detector'
_diffrn_measurement_method 'phi and omega scans'
_diffrn_radiation_monochromator graphite
_diffrn_radiation_source 'fine-focus sealed tube'
_diffrn_radiation_type MoK\a
_diffrn_radiation_wavelength 0.71073
_diffrn_reflns_av_R_equivalents 0.0422
_diffrn_reflns_av_sigmaI/netI 0.0434
_diffrn_reflns_limit_h_max 11
_diffrn_reflns_limit_h_min -11
_diffrn_reflns_limit_k_max 13
_diffrn_reflns_limit_k_min -13
_diffrn_reflns_limit_l_max 13
_diffrn_reflns_limit_l_min -13
_diffrn_reflns_number 13806
_diffrn_reflns_theta_full 26.53
_diffrn_reflns_theta_max 26.53
_diffrn_reflns_theta_min 2.10
_exptl_absorpt_coefficient_mu 0.102
_exptl_absorpt_correction_T_max 0.986
_exptl_absorpt_correction_T_min 0.971
_exptl_absorpt_correction_type multi-scan
_exptl_absorpt_process_details 'SADABS v.2.03 (Bruker, 2001)'
_exptl_crystal_colour yellow
_exptl_crystal_density_diffrn 1.326
_exptl_crystal_density_method 'not measured'
_exptl_crystal_description niddle
_exptl_crystal_F_000 372
_exptl_crystal_size_max 0.417
_exptl_crystal_size_mid 0.242
_exptl_crystal_size_min 0.134
_refine_diff_density_max 0.862
_refine_diff_density_min -0.387
_refine_diff_density_rms 0.072
_refine_ls_extinction_method none
_refine_ls_goodness_of_fit_ref 1.073
_refine_ls_hydrogen_treatment constr
_refine_ls_matrix_type full
_refine_ls_number_parameters 230
_refine_ls_number_reflns 3641
_refine_ls_number_restraints 0
_refine_ls_restrained_S_all 1.073
_refine_ls_R_factor_all 0.1028
_refine_ls_R_factor_gt 0.0699
_refine_ls_shift/su_max 0.001
_refine_ls_shift/su_mean 0.000
_refine_ls_structure_factor_coef Fsqd
_refine_ls_weighting_details 'calc w=1/[\s^2^(Fo^2^)+(0.1101P)^2^+1.0053P] where P=(Fo^2^+2Fc^2^)/3'
_refine_ls_weighting_scheme calc
_refine_ls_wR_factor_gt 0.1954
_refine_ls_wR_factor_ref 0.2226
_reflns_number_gt 2504
_reflns_number_total 3641
_reflns_threshold_expression >2sigma(I)
_cod_data_source_file c2jm34338j.txt
_cod_data_source_block sm
_cod_depositor_comments
;
The following automatic conversions were performed:

'_symmetry_cell_setting' value 'Triclinic' changed to 'triclinic'
according to
/usr/data/users/saulius/automatic-downloads/retrospective/RSC/lib/dictionaries/cif_core.dic
dictionary named 'cif_core.dic' version 2.4.2 from 2011-04-26.

Automatic conversion script
Id: cif_fix_values 2281 2013-09-26 08:29:07Z andrius 
;
_cod_original_sg_symbol_H-M 'P-1 '
_cod_database_code 7215103

loop_
_symmetry_equiv_pos_as_xyz
'x, y, z'
'-x, -y, -z'

loop_
_atom_site_label
_atom_site_type_symbol
_atom_site_fract_x
_atom_site_fract_y
_atom_site_fract_z
_atom_site_U_iso_or_equiv
_atom_site_adp_type
_atom_site_occupancy
_atom_site_symmetry_multiplicity
_atom_site_calc_flag
_atom_site_refinement_flags
O1 O 0.0829(3) -0.1263(3) 0.5667(2) 0.0351(6) Uani 1 1 d .
O2 O 0.5076(5) 0.7448(3) 1.3177(3) 0.0700(9) Uani 1 1 d .
O3 O -0.0911(4) -0.3414(3) 0.4177(3) 0.0580(8) Uani 1 1 d .
O4 O 0.2871(3) -0.1534(2) 0.8528(2) 0.0319(5) Uani 1 1 d .
N2 N 0.3553(3) 0.0420(3) 1.0979(2) 0.0253(6) Uani 1 1 d .
H2 H 0.4562 0.0526 1.1070 0.030 Uiso 1 1 calc R
O6 O 0.1794(3) 0.0235(2) 1.2045(2) 0.0315(5) Uani 1 1 d .
O7 O 0.2477(4) 0.6954(3) 1.1749(4) 0.0704(9) Uani 1 1 d .
N1 N 0.0084(3) -0.1837(3) 0.7727(3) 0.0277(6) Uani 1 1 d .
H1 H -0.0585 -0.1543 0.7929 0.033 Uiso 1 1 calc R
C10 C 0.3279(4) 0.2855(4) 0.9922(3) 0.0311(7) Uani 1 1 d .
C1 C 0.1266(5) -0.0819(4) 0.4586(3) 0.0418(9) Uani 1 1 d .
H1A H 0.1629 -0.1451 0.4200 0.063 Uiso 1 1 calc R
H1B H 0.2193 0.0134 0.4962 0.063 Uiso 1 1 calc R
H1C H 0.0267 -0.0846 0.3880 0.063 Uiso 1 1 calc R
C2 C -0.0265(4) -0.2587(4) 0.5322(3) 0.0343(7) Uani 1 1 d .
C3 C -0.0747(4) -0.3039(4) 0.6478(3) 0.0339(7) Uani 1 1 d .
C4 C 0.1777(4) -0.1143(3) 0.8590(3) 0.0262(6) Uani 1 1 d .
C5 C 0.2296(3) 0.0231(3) 0.9635(3) 0.0252(6) Uani 1 1 d .
H5 H 0.1258 0.0218 0.9710 0.030 Uiso 1 1 calc R
C6 C 0.3070(4) 0.1485(3) 0.9109(3) 0.0288(7) Uani 1 1 d .
H6A H 0.4193 0.1597 0.9172 0.035 Uiso 1 1 calc R
H6B H 0.2315 0.1269 0.8148 0.035 Uiso 1 1 calc R
C7 C 0.4830(4) 0.3806(4) 1.1053(3) 0.0374(8) Uani 1 1 d .
H7 H 0.5770 0.3598 1.1320 0.045 Uiso 1 1 calc R
C8 C 0.4974(5) 0.5075(4) 1.1789(3) 0.0425(9) Uani 1 1 d .
H8 H 0.6004 0.5718 1.2543 0.051 Uiso 1 1 calc R
C9 C 0.3558(5) 0.5347(4) 1.1369(4) 0.0393(8) Uani 1 1 d .
N3 N 0.3706(4) 0.6682(3) 1.2160(3) 0.0491(8) Uani 1 1 d .
C11 C -0.0342(5) -0.4268(4) 0.6747(4) 0.0466(9) Uani 1 1 d .
H11A H 0.0855 -0.4001 0.6952 0.070 Uiso 1 1 calc R
H11B H -0.1068 -0.5089 0.5945 0.070 Uiso 1 1 calc R
H11C H -0.0558 -0.4490 0.7513 0.070 Uiso 1 1 calc R
C12 C 0.3228(4) 0.0440(3) 1.2086(3) 0.0230(6) Uani 1 1 d .
C13 C 0.4734(4) 0.0732(4) 1.3407(3) 0.0311(7) Uani 1 1 d .
H13A H 0.4760 0.1368 1.4143 0.047 Uiso 1 1 calc R
H13B H 0.5797 0.1161 1.3315 0.047 Uiso 1 1 calc R
H13C H 0.4605 -0.0147 1.3605 0.047 Uiso 1 1 calc R
C14 C 0.2023(5) 0.4433(4) 1.0276(4) 0.0441(9) Uani 1 1 d .
H14 H 0.1089 0.4648 1.0019 0.053 Uiso 1 1 calc R
C15 C 0.1882(4) 0.3193(4) 0.9563(4) 0.0393(8) Uani 1 1 d .
H15 H 0.0833 0.2558 0.8821 0.047 Uiso 1 1 calc R
C16 C -0.2717(4) -0.3545(4) 0.5937(4) 0.0396(8) Uani 1 1 d .
H16A H -0.3073 -0.3772 0.6644 0.059 Uiso 1 1 calc R
H16B H -0.3318 -0.4377 0.5148 0.059 Uiso 1 1 calc R
H16C H -0.2989 -0.2801 0.5681 0.059 Uiso 1 1 calc R

loop_
_atom_site_aniso_label
_atom_site_aniso_U_11
_atom_site_aniso_U_22
_atom_site_aniso_U_33
_atom_site_aniso_U_23
_atom_site_aniso_U_13
_atom_site_aniso_U_12
O1 0.0288(12) 0.0466(14) 0.0217(11) 0.0108(10) 0.0083(9) 0.0109(11)
O2 0.085(2) 0.0546(18) 0.0390(16) 0.0057(14) 0.0098(16) 0.0183(17)
O3 0.0566(17) 0.0554(17) 0.0421(16) -0.0044(13) 0.0269(14) 0.0069(14)
O4 0.0200(10) 0.0498(14) 0.0281(11) 0.0081(10) 0.0117(9) 0.0180(10)
N2 0.0146(11) 0.0428(15) 0.0188(12) 0.0088(11) 0.0070(9) 0.0137(11)
O6 0.0236(11) 0.0503(14) 0.0274(11) 0.0145(10) 0.0155(9) 0.0184(10)
O7 0.060(2) 0.0499(18) 0.088(2) 0.0090(17) 0.0231(18) 0.0243(16)
N1 0.0173(12) 0.0387(15) 0.0248(13) 0.0050(11) 0.0115(10) 0.0098(11)
C10 0.0259(15) 0.0411(18) 0.0226(15) 0.0116(13) 0.0119(13) 0.0094(14)
C1 0.0315(17) 0.064(2) 0.0255(16) 0.0182(16) 0.0109(14) 0.0161(17)
C2 0.0238(15) 0.043(2) 0.0301(17) 0.0017(15) 0.0113(13) 0.0131(15)
C3 0.0235(15) 0.0370(18) 0.0337(17) 0.0036(14) 0.0148(14) 0.0063(14)
C4 0.0194(14) 0.0420(18) 0.0207(14) 0.0119(13) 0.0114(12) 0.0139(13)
C5 0.0152(13) 0.0421(18) 0.0191(14) 0.0099(13) 0.0073(11) 0.0136(12)
C6 0.0226(14) 0.0448(19) 0.0192(14) 0.0109(13) 0.0094(12) 0.0147(14)
C7 0.0320(17) 0.048(2) 0.0244(16) 0.0155(15) 0.0117(14) 0.0092(15)
C8 0.0405(19) 0.040(2) 0.0214(16) 0.0101(14) 0.0093(14) -0.0038(15)
C9 0.047(2) 0.041(2) 0.0331(18) 0.0155(15) 0.0230(16) 0.0159(17)
N3 0.049(2) 0.0390(18) 0.048(2) 0.0140(15) 0.0195(16) 0.0099(15)
C11 0.0333(19) 0.045(2) 0.055(2) 0.0103(18) 0.0180(17) 0.0142(16)
C12 0.0207(14) 0.0291(15) 0.0209(14) 0.0078(12) 0.0108(11) 0.0114(12)
C13 0.0273(15) 0.049(2) 0.0211(15) 0.0140(14) 0.0107(12) 0.0201(14)
C14 0.040(2) 0.044(2) 0.049(2) 0.0122(17) 0.0227(17) 0.0169(17)
C15 0.0301(17) 0.042(2) 0.0411(19) 0.0093(16) 0.0159(15) 0.0122(15)
C16 0.0226(16) 0.047(2) 0.0342(18) 0.0077(16) 0.0113(14) 0.0030(14)

loop_
_atom_type_symbol
_atom_type_description
_atom_type_scat_dispersion_real
_atom_type_scat_dispersion_imag
_atom_type_scat_source
C C 0.0033 0.0016 'International Tables Vol C Tables 4.2.6.8 and 6.1.1.4'
H H 0.0000 0.0000 'International Tables Vol C Tables 4.2.6.8 and 6.1.1.4'
N N 0.0061 0.0033 'International Tables Vol C Tables 4.2.6.8 and 6.1.1.4'
O O 0.0106 0.0060 'International Tables Vol C Tables 4.2.6.8 and 6.1.1.4'

loop_
_geom_angle_atom_site_label_1
_geom_angle_atom_site_label_2
_geom_angle_atom_site_label_3
_geom_angle
C2 O1 C1 115.2(3)
C12 N2 C5 123.5(2)
C12 N2 H2 118.3
C5 N2 H2 118.3
C4 N1 C3 126.9(2)
C4 N1 H1 116.5
C3 N1 H1 116.5
C7 C10 C15 118.4(3)
C7 C10 C6 121.7(3)
C15 C10 C6 119.9(3)
O1 C1 H1A 109.5
O1 C1 H1B 109.5
H1A C1 H1B 109.5
O1 C1 H1C 109.5
H1A C1 H1C 109.5
H1B C1 H1C 109.5
O3 C2 O1 123.5(3)
O3 C2 C3 121.9(3)
O1 C2 C3 114.6(3)
N1 C3 C11 112.4(3)
N1 C3 C16 106.8(3)
C11 C3 C16 109.3(3)
N1 C3 C2 111.9(3)
C11 C3 C2 110.1(3)
C16 C3 C2 106.0(3)
O4 C4 N1 124.2(3)
O4 C4 C5 121.3(3)
N1 C4 C5 114.5(2)
N2 C5 C4 112.1(2)
N2 C5 C6 109.7(2)
C4 C5 C6 108.2(2)
N2 C5 H5 108.9
C4 C5 H5 108.9
C6 C5 H5 108.9
C10 C6 C5 111.8(2)
C10 C6 H6A 109.3
C5 C6 H6A 109.3
C10 C6 H6B 109.3
C5 C6 H6B 109.3
H6A C6 H6B 107.9
C10 C7 C8 120.1(3)
C10 C7 H7 120.0
C8 C7 H7 120.0
C9 C8 C7 118.5(3)
C9 C8 H8 120.8
C7 C8 H8 120.8
C14 C9 C8 122.7(3)
C14 C9 N3 118.8(3)
C8 C9 N3 118.4(3)
O7 N3 O2 124.4(4)
O7 N3 C9 118.3(3)
O2 N3 C9 117.3(3)
C3 C11 H11A 109.5
C3 C11 H11B 109.5
H11A C11 H11B 109.5
C3 C11 H11C 109.5
H11A C11 H11C 109.5
H11B C11 H11C 109.5
O6 C12 N2 123.0(3)
O6 C12 C13 121.5(3)
N2 C12 C13 115.5(2)
C12 C13 H13A 109.5
C12 C13 H13B 109.5
H13A C13 H13B 109.5
C12 C13 H13C 109.5
H13A C13 H13C 109.5
H13B C13 H13C 109.5
C9 C14 C15 118.7(4)
C9 C14 H14 120.6
C15 C14 H14 120.6
C14 C15 C10 121.6(3)
C14 C15 H15 119.2
C10 C15 H15 119.2
C3 C16 H16A 109.5
C3 C16 H16B 109.5
H16A C16 H16B 109.5
C3 C16 H16C 109.5
H16A C16 H16C 109.5
H16B C16 H16C 109.5

loop_
_geom_bond_atom_site_label_1
_geom_bond_atom_site_label_2
_geom_bond_distance
O1 C2 1.293(4)
O1 C1 1.451(4)
O2 N3 1.225(4)
O3 C2 1.213(4)
O4 C4 1.239(3)
N2 C12 1.336(4)
N2 C5 1.447(3)
N2 H2 0.8600
O6 C12 1.237(3)
O7 N3 1.220(4)
N1 C4 1.340(4)
N1 C3 1.462(4)
N1 H1 0.8600
C10 C7 1.394(5)
C10 C15 1.401(5)
C10 C6 1.501(5)
C1 H1A 0.9600
C1 H1B 0.9600
C1 H1C 0.9600
C2 C3 1.549(5)
C3 C11 1.522(5)
C3 C16 1.539(4)
C4 C5 1.515(4)
C5 C6 1.547(4)
C5 H5 0.9800
C6 H6A 0.9700
C6 H6B 0.9700
C7 C8 1.403(5)
C7 H7 0.9300
C8 C9 1.375(5)
C8 H8 0.9300
C9 C14 1.361(5)
C9 N3 1.484(5)
C11 H11A 0.9600
C11 H11B 0.9600
C11 H11C 0.9600
C12 C13 1.504(4)
C13 H13A 0.9600
C13 H13B 0.9600
C13 H13C 0.9600
C14 C15 1.368(5)
C14 H14 0.9300
C15 H15 0.9300
C16 H16A 0.9600
C16 H16B 0.9600
C16 H16C 0.9600
